data_4117267
loop_
_publ_author_name
'Zhenjie Zhang'
'Linping Zhang'
'Lukasz Wojtas'
'Mohamed Eddaoudi'
'Michael J. Zaworotko'

_publ_section_title
;
 Template-Directed Synthesis of Nets Based upon Octahemioctahedral Cages
 That Encapsulate Catalytically Active Metalloporphyrins
;
_journal_name_full 'Journal of the American Chemical Society'
_journal_page_first 928
_journal_page_last 933
_journal_paper_doi 10.1021/ja208256u
_journal_volume 134
_journal_year 2012
_chemical_formula_sum 'C72 H24 Ni10.71 O81'
_chemical_formula_weight 2813.55
_chemical_name_systematic
;
 ?
;
_space_group_IT_number 225
_symmetry_cell_setting cubic
_symmetry_space_group_name_Hall '-F 4 2 3'
_symmetry_space_group_name_H-M 'F m -3 m'
_atom_sites_solution_hydrogens geom
_atom_sites_solution_primary direct
_atom_sites_solution_secondary difmap
_audit_creation_method SHELXL-97
_cell_angle_alpha 90.00
_cell_angle_beta 90.00
_cell_angle_gamma 90.00
_cell_formula_units_Z 4
_cell_length_a 27.478(2)
_cell_length_b 27.478(2)
_cell_length_c 27.478(2)
_cell_measurement_temperature 100(2)
_cell_volume 20747(3)
_computing_cell_refinement 'APEX2 (Bruker, 2010); SAINT (Bruker, 2009)'
_computing_data_collection 'APEX2 (Bruker, 2010)'
_computing_data_reduction 'SAINT (Bruker, 2009);XPREP(Sheldrick,2008)'
_computing_publication_material 'APEX2 (Bruker, 2010)'
_computing_structure_refinement 'SHELXL-97 (Sheldrick, 2008)'
_computing_structure_solution 'SHELXS-97 (Sheldrick, 2008)'
_diffrn_ambient_temperature 100(2)
_diffrn_measured_fraction_theta_full 0.964
_diffrn_measured_fraction_theta_max 0.964
_diffrn_measurement_device_type 'BRUKER SMART APEXII CCD'
_diffrn_measurement_method 'omega scans'
_diffrn_radiation_monochromator graphite
_diffrn_radiation_source 'fine-focus sealed tube'
_diffrn_radiation_type CuK\a
_diffrn_radiation_wavelength 1.54178
_diffrn_reflns_av_R_equivalents 0.0923
_diffrn_reflns_av_sigmaI/netI 0.0592
_diffrn_reflns_limit_h_max 31
_diffrn_reflns_limit_h_min -16
_diffrn_reflns_limit_k_max 29
_diffrn_reflns_limit_k_min -22
_diffrn_reflns_limit_l_max 29
_diffrn_reflns_limit_l_min -29
_diffrn_reflns_number 8168
_diffrn_reflns_theta_full 63.58
_diffrn_reflns_theta_max 63.58
_diffrn_reflns_theta_min 6.44
_exptl_absorpt_coefficient_mu 1.582
_exptl_absorpt_correction_T_max 0.8578
_exptl_absorpt_correction_T_min 0.8578
_exptl_absorpt_correction_type multi-scan
_exptl_absorpt_process_details 'SADABS; (Sheldrick, 2003)'
_exptl_crystal_colour red
_exptl_crystal_density_diffrn 0.901
_exptl_crystal_description octahedron
_exptl_crystal_F_000 5615
_exptl_crystal_size_max 0.10
_exptl_crystal_size_mid 0.10
_exptl_crystal_size_min 0.10
_platon_squeeze_details
;
;
_refine_diff_density_max 0.554
_refine_diff_density_min -0.463
_refine_diff_density_rms 0.104
_refine_ls_extinction_method none
_refine_ls_goodness_of_fit_ref 1.091
_refine_ls_hydrogen_treatment constr
_refine_ls_matrix_type full
_refine_ls_number_parameters 74
_refine_ls_number_reflns 888
_refine_ls_number_restraints 1
_refine_ls_restrained_S_all 1.094
_refine_ls_R_factor_all 0.1329
_refine_ls_R_factor_gt 0.1075
_refine_ls_shift/su_max 0.000
_refine_ls_shift/su_mean 0.000
_refine_ls_structure_factor_coef Fsqd
_refine_ls_weighting_details 'calc w=1/[\s^2^(Fo^2^)+(0.1000P)^2^+400.0000P] where P=(Fo^2^+2Fc^2^)/3'
_refine_ls_weighting_scheme calc
_refine_ls_wR_factor_gt 0.2816
_refine_ls_wR_factor_ref 0.2972
_reflns_number_gt 602
_reflns_number_total 888
_reflns_threshold_expression >2sigma(I)
_cod_data_source_file ja208256u_si_010.cif
_cod_data_source_block porph@MOM-7
_cod_database_code 4117267

loop_
_symmetry_equiv_pos_as_xyz
'x, y, z'
'-x, -y, z'
'-x, y, -z'
'x, -y, -z'
'z, x, y'
'z, -x, -y'
'-z, -x, y'
'-z, x, -y'
'y, z, x'
'-y, z, -x'
'y, -z, -x'
'-y, -z, x'
'y, x, -z'
'-y, -x, -z'
'y, -x, z'
'-y, x, z'
'x, z, -y'
'-x, z, y'
'-x, -z, -y'
'x, -z, y'
'z, y, -x'
'z, -y, x'
'-z, y, x'
'-z, -y, -x'
'x, y+1/2, z+1/2'
'-x, -y+1/2, z+1/2'
'-x, y+1/2, -z+1/2'
'x, -y+1/2, -z+1/2'
'z, x+1/2, y+1/2'
'z, -x+1/2, -y+1/2'
'-z, -x+1/2, y+1/2'
'-z, x+1/2, -y+1/2'
'y, z+1/2, x+1/2'
'-y, z+1/2, -x+1/2'
'y, -z+1/2, -x+1/2'
'-y, -z+1/2, x+1/2'
'y, x+1/2, -z+1/2'
'-y, -x+1/2, -z+1/2'
'y, -x+1/2, z+1/2'
'-y, x+1/2, z+1/2'
'x, z+1/2, -y+1/2'
'-x, z+1/2, y+1/2'
'-x, -z+1/2, -y+1/2'
'x, -z+1/2, y+1/2'
'z, y+1/2, -x+1/2'
'z, -y+1/2, x+1/2'
'-z, y+1/2, x+1/2'
'-z, -y+1/2, -x+1/2'
'x+1/2, y, z+1/2'
'-x+1/2, -y, z+1/2'
'-x+1/2, y, -z+1/2'
'x+1/2, -y, -z+1/2'
'z+1/2, x, y+1/2'
'z+1/2, -x, -y+1/2'
'-z+1/2, -x, y+1/2'
'-z+1/2, x, -y+1/2'
'y+1/2, z, x+1/2'
'-y+1/2, z, -x+1/2'
'y+1/2, -z, -x+1/2'
'-y+1/2, -z, x+1/2'
'y+1/2, x, -z+1/2'
'-y+1/2, -x, -z+1/2'
'y+1/2, -x, z+1/2'
'-y+1/2, x, z+1/2'
'x+1/2, z, -y+1/2'
'-x+1/2, z, y+1/2'
'-x+1/2, -z, -y+1/2'
'x+1/2, -z, y+1/2'
'z+1/2, y, -x+1/2'
'z+1/2, -y, x+1/2'
'-z+1/2, y, x+1/2'
'-z+1/2, -y, -x+1/2'
'x+1/2, y+1/2, z'
'-x+1/2, -y+1/2, z'
'-x+1/2, y+1/2, -z'
'x+1/2, -y+1/2, -z'
'z+1/2, x+1/2, y'
'z+1/2, -x+1/2, -y'
'-z+1/2, -x+1/2, y'
'-z+1/2, x+1/2, -y'
'y+1/2, z+1/2, x'
'-y+1/2, z+1/2, -x'
'y+1/2, -z+1/2, -x'
'-y+1/2, -z+1/2, x'
'y+1/2, x+1/2, -z'
'-y+1/2, -x+1/2, -z'
'y+1/2, -x+1/2, z'
'-y+1/2, x+1/2, z'
'x+1/2, z+1/2, -y'
'-x+1/2, z+1/2, y'
'-x+1/2, -z+1/2, -y'
'x+1/2, -z+1/2, y'
'z+1/2, y+1/2, -x'
'z+1/2, -y+1/2, x'
'-z+1/2, y+1/2, x'
'-z+1/2, -y+1/2, -x'
'-x, -y, -z'
'x, y, -z'
'x, -y, z'
'-x, y, z'
'-z, -x, -y'
'-z, x, y'
'z, x, -y'
'z, -x, y'
'-y, -z, -x'
'y, -z, x'
'-y, z, x'
'y, z, -x'
'-y, -x, z'
'y, x, z'
'-y, x, -z'
'y, -x, -z'
'-x, -z, y'
'x, -z, -y'
'x, z, y'
'-x, z, -y'
'-z, -y, x'
'-z, y, -x'
'z, -y, -x'
'z, y, x'
'-x, -y+1/2, -z+1/2'
'x, y+1/2, -z+1/2'
'x, -y+1/2, z+1/2'
'-x, y+1/2, z+1/2'
'-z, -x+1/2, -y+1/2'
'-z, x+1/2, y+1/2'
'z, x+1/2, -y+1/2'
'z, -x+1/2, y+1/2'
'-y, -z+1/2, -x+1/2'
'y, -z+1/2, x+1/2'
'-y, z+1/2, x+1/2'
'y, z+1/2, -x+1/2'
'-y, -x+1/2, z+1/2'
'y, x+1/2, z+1/2'
'-y, x+1/2, -z+1/2'
'y, -x+1/2, -z+1/2'
'-x, -z+1/2, y+1/2'
'x, -z+1/2, -y+1/2'
'x, z+1/2, y+1/2'
'-x, z+1/2, -y+1/2'
'-z, -y+1/2, x+1/2'
'-z, y+1/2, -x+1/2'
'z, -y+1/2, -x+1/2'
'z, y+1/2, x+1/2'
'-x+1/2, -y, -z+1/2'
'x+1/2, y, -z+1/2'
'x+1/2, -y, z+1/2'
'-x+1/2, y, z+1/2'
'-z+1/2, -x, -y+1/2'
'-z+1/2, x, y+1/2'
'z+1/2, x, -y+1/2'
'z+1/2, -x, y+1/2'
'-y+1/2, -z, -x+1/2'
'y+1/2, -z, x+1/2'
'-y+1/2, z, x+1/2'
'y+1/2, z, -x+1/2'
'-y+1/2, -x, z+1/2'
'y+1/2, x, z+1/2'
'-y+1/2, x, -z+1/2'
'y+1/2, -x, -z+1/2'
'-x+1/2, -z, y+1/2'
'x+1/2, -z, -y+1/2'
'x+1/2, z, y+1/2'
'-x+1/2, z, -y+1/2'
'-z+1/2, -y, x+1/2'
'-z+1/2, y, -x+1/2'
'z+1/2, -y, -x+1/2'
'z+1/2, y, x+1/2'
'-x+1/2, -y+1/2, -z'
'x+1/2, y+1/2, -z'
'x+1/2, -y+1/2, z'
'-x+1/2, y+1/2, z'
'-z+1/2, -x+1/2, -y'
'-z+1/2, x+1/2, y'
'z+1/2, x+1/2, -y'
'z+1/2, -x+1/2, y'
'-y+1/2, -z+1/2, -x'
'y+1/2, -z+1/2, x'
'-y+1/2, z+1/2, x'
'y+1/2, z+1/2, -x'
'-y+1/2, -x+1/2, z'
'y+1/2, x+1/2, z'
'-y+1/2, x+1/2, -z'
'y+1/2, -x+1/2, -z'
'-x+1/2, -z+1/2, y'
'x+1/2, -z+1/2, -y'
'x+1/2, z+1/2, y'
'-x+1/2, z+1/2, -y'
'-z+1/2, -y+1/2, x'
'-z+1/2, y+1/2, -x'
'z+1/2, -y+1/2, -x'
'z+1/2, y+1/2, x'

loop_
_atom_site_label
_atom_site_type_symbol
_atom_site_fract_x
_atom_site_fract_y
_atom_site_fract_z
_atom_site_U_iso_or_equiv
_atom_site_adp_type
_atom_site_occupancy
_atom_site_symmetry_multiplicity
_atom_site_calc_flag
_atom_site_refinement_flags
_atom_site_disorder_group
Ni1 Ni -0.2500 -0.2500 0.5000 0.0468(9) Uani 1 8 d S .
Ni2 Ni -0.3718(3) -0.2114(3) 0.5000 0.048(2) Uani 0.17 2 d SP .
O4 O -0.438(3) -0.236(3) 0.5000 0.18(3) Uiso 0.17 2 d SP .
O5 O -0.3993(15) -0.1672(15) 0.4517(16) 0.123(13) Uiso 0.17 1 d P .
Ni3 Ni -0.5000 -0.5000 0.5000 0.204(19) Uani 0.70(5) 48 d SP .
O1 O -0.28707(18) -0.28707(18) 0.4477(2) 0.069(2) Uani 1 2 d S .
O2 O -0.3546(5) -0.2519(6) 0.4389(5) 0.163(8) Uani 0.50 1 d P .
O3 O -0.19634(19) -0.30366(19) 0.5000 0.058(2) Uani 1 4 d S .
C1 C -0.3758(8) -0.3070(9) 0.3546(6) 0.063(6) Uani 0.50 1 d PD 1
H1 H -0.3969 -0.2811 0.3635 0.076 Uiso 0.50 1 calc PR 1
C2 C -0.3344(6) -0.3161(8) 0.3855(10) 0.073(7) Uani 0.50 1 d PD 1
C3 C -0.3249(6) -0.2843(6) 0.4285(5) 0.077(5) Uani 0.50 1 d P 1
O11 O -0.323(6) -0.177(6) 0.323(6) 0.26(12) Uiso 0.25 6 d SP .
O12 O -0.431(3) -0.288(3) 0.5000 0.13(3) Uiso 0.13 2 d SP .
O13 O -0.341(3) -0.159(3) 0.341(3) 0.17(5) Uiso 0.25 6 d SP .
O14 O -0.310(4) -0.190(4) 0.310(4) 0.26(11) Uiso 0.25 6 d SP .

loop_
_atom_site_aniso_label
_atom_site_aniso_U_11
_atom_site_aniso_U_22
_atom_site_aniso_U_33
_atom_site_aniso_U_23
_atom_site_aniso_U_13
_atom_site_aniso_U_12
Ni1 0.0498(12) 0.0498(12) 0.0407(16) 0.000 0.000 0.0099(13)
Ni2 0.045(5) 0.050(5) 0.050(5) 0.000 0.000 0.016(4)
Ni3 0.204(19) 0.204(19) 0.204(19) 0.000 0.000 0.000
O1 0.072(3) 0.072(3) 0.063(4) -0.018(3) -0.018(3) 0.013(3)
O2 0.151(12) 0.177(14) 0.160(13) -0.118(11) -0.105(11) 0.102(11)
O3 0.058(3) 0.058(3) 0.060(6) 0.000 0.000 0.026(4)
C1 0.077(15) 0.060(10) 0.053(12) -0.021(9) -0.018(12) 0.024(7)
C2 0.061(13) 0.064(13) 0.093(12) -0.026(8) -0.033(10) 0.043(12)
C3 0.078(10) 0.089(11) 0.063(10) -0.030(8) -0.027(8) 0.022(9)

loop_
_atom_type_symbol
_atom_type_description
_atom_type_scat_dispersion_real
_atom_type_scat_dispersion_imag
_atom_type_scat_source
C C 0.0181 0.0091 'International Tables Vol C Tables 4.2.6.8 and 6.1.1.4'
H H 0.0000 0.0000 'International Tables Vol C Tables 4.2.6.8 and 6.1.1.4'
O O 0.0492 0.0322 'International Tables Vol C Tables 4.2.6.8 and 6.1.1.4'
Ni Ni -3.0029 0.5091 'International Tables Vol C Tables 4.2.6.8 and 6.1.1.4'

loop_
_geom_angle_atom_site_label_1
_geom_angle_atom_site_label_2
_geom_angle_atom_site_label_3
_geom_angle
_geom_angle_site_symmetry_1
_geom_angle_site_symmetry_3
O1 Ni1 O1 90.1(4) 74_445 .
O1 Ni1 O1 89.9(4) 74_445 169_446
O1 Ni1 O1 180.0(3) . 169_446
O1 Ni1 O1 180.0(5) 74_445 98_556
O1 Ni1 O1 89.9(4) . 98_556
O1 Ni1 O1 90.1(4) 169_446 98_556
O1 Ni1 O3 90.0 74_445 .
O1 Ni1 O3 90.0 . .
O1 Ni1 O3 90.0 169_446 .
O1 Ni1 O3 90.0 98_556 .
O1 Ni1 O3 90.0 74_445 169_446
O1 Ni1 O3 90.0 . 169_446
O1 Ni1 O3 90.0 169_446 169_446
O1 Ni1 O3 90.0 98_556 169_446
O3 Ni1 O3 180.000(1) . 169_446
O3 Ni2 O4 172(3) 169_446 .
O3 Ni2 O5 104.1(12) 169_446 .
O4 Ni2 O5 82(2) . .
O3 Ni2 O5 104.1(12) 169_446 98_556
O4 Ni2 O5 82(2) . 98_556
O5 Ni2 O5 86(3) . 98_556
O3 Ni2 O2 83.9(5) 169_446 .
O4 Ni2 O2 91.5(15) . .
O5 Ni2 O2 82.6(13) . .
O5 Ni2 O2 167.2(14) 98_556 .
O3 Ni2 O2 83.9(5) 169_446 98_556
O4 Ni2 O2 91.5(15) . 98_556
O5 Ni2 O2 167.2(14) . 98_556
O5 Ni2 O2 82.6(13) 98_556 98_556
O2 Ni2 O2 108.5(9) . 98_556
O12 O4 Ni2 103(6) . .
C3 O1 C3 84.9(15) 110 .
C3 O1 Ni1 137.0(7) 110 .
C3 O1 Ni1 137.0(7) . .
C3 O2 Ni2 136.2(11) . .
Ni2 O3 Ni2 115.0(6) 13_556 169_446
Ni2 O3 Ni1 122.5(3) 13_556 .
Ni2 O3 Ni1 122.5(3) 169_446 .
C2 C1 C1 151(5) 118 118
C2 C1 C2 16(2) 118 8
C1 C1 C2 135(2) 118 8
C2 C1 C2 138(6) 118 .
C1 C1 C2 13.0(18) 118 .
C2 C1 C2 122(4) 8 .
C2 C1 C3 55(4) 118 118
C1 C1 C3 154.4(8) 118 118
C2 C1 C3 70.6(16) 8 118
C2 C1 C3 167(3) . 118
C2 C1 C1 31(4) 118 114
C1 C1 C1 120.000(4) 118 114
C2 C1 C1 15(2) 8 114
C2 C1 C1 107.1(18) . 114
C3 C1 C1 85.6(8) 118 114
C2 C1 C2 123(6) 118 110
C1 C1 C2 28.0(11) 118 110
C2 C1 C2 107(3) 8 110
C2 C1 C2 15.1(8) . 110
C3 C1 C2 178(2) 118 110
C1 C1 C2 92.0(11) 114 110
C2 C1 H1 104.6 118 .
C1 C1 H1 104.6 118 .
C2 C1 H1 120.4 8 .
C2 C1 H1 117.5 . .
C3 C1 H1 49.9 118 .
C1 C1 H1 135.3 114 .
C2 C1 H1 132.5 110 .
C1 C2 C2 149(5) 118 110
C1 C2 C1 134(7) 118 11
C2 C2 C1 15(2) 110 11
C1 C2 C1 16(3) 118 .
C2 C2 C1 132.9(18) 110 .
C1 C2 C1 118(4) 11 .
C1 C2 C3 104(4) 118 .
C2 C2 C3 106.9(7) 110 .
C1 C2 C3 122(2) 11 .
C1 C2 C3 120.2(19) . .
C1 C2 C3 159(5) 118 110
C2 C2 C3 51.4(9) 110 110
C1 C2 C3 66.4(15) 11 110
C1 C2 C3 175(3) . 110
C3 C2 C3 55.5(13) . 110
C1 C2 C2 29(5) 118 118
C2 C2 C2 120.000(4) 110 118
C1 C2 C2 105(2) 11 118
C1 C2 C2 13.0(18) . 118
C3 C2 C2 133.1(7) . 118
C3 C2 C2 171.4(9) 110 118
C1 C2 C1 117(6) 118 110
C2 C2 C1 32.0(11) 110 110
C1 C2 C1 17.0(11) 11 110
C1 C2 C1 101(3) . 110
C3 C2 C1 138.8(15) . 110
C3 C2 C1 83.4(8) 110 110
C2 C2 C1 88.0(11) 118 110
O1 C3 O2 121.9(13) . .
O1 C3 C2 118.3(12) . .
O2 C3 C2 119.1(12) . .
O1 C3 C3 47.5(7) . 110
O2 C3 C3 166.5(9) . 110
C2 C3 C3 73.1(7) . 110
O1 C3 C1 139.0(13) . 118
O2 C3 C1 97.8(12) . 118
C2 C3 C1 21.3(7) . 118
C3 C3 C1 94.4(8) 110 118
O1 C3 C2 97.3(12) . 110
O2 C3 C2 140.6(14) . 110
C2 C3 C2 21.7(9) . 110
C3 C3 C2 51.4(9) 110 110
C1 C3 C2 43.0(6) 118 110
O14 O11 O13 180(10) . .
O11 O13 O14 0(10) . .
O11 O14 O13 0(10) . .

loop_
_geom_bond_atom_site_label_1
_geom_bond_atom_site_label_2
_geom_bond_distance
_geom_bond_site_symmetry_2
Ni1 O1 2.035(6) 74_445
Ni1 O1 2.035(6) .
Ni1 O1 2.035(6) 169_446
Ni1 O1 2.035(6) 98_556
Ni1 O3 2.085(7) .
Ni1 O3 2.085(8) 169_446
Ni2 O3 1.917(9) 169_446
Ni2 O4 1.93(8) .
Ni2 O5 1.95(4) .
Ni2 O5 1.95(4) 98_556
Ni2 O2 2.068(12) .
Ni2 O2 2.068(12) 98_556
O4 O12 1.44(10) .
O1 C3 1.166(14) 110
O1 C3 1.166(14) .
O2 C3 1.243(17) .
O3 Ni2 1.917(9) 13_556
O3 Ni2 1.917(9) 169_446
C1 C2 0.665(14) 118
C1 C1 0.82(3) 118
C1 C2 1.323(17) 8
C1 C2 1.441(14) .
C1 C3 1.78(2) 118
C1 C1 1.85(4) 114
C1 C2 1.992(13) 110
C1 H1 0.9500 .
C2 C1 0.665(14) 118
C2 C2 0.71(2) 110
C2 C1 1.323(17) 11
C2 C3 1.49(3) .
C2 C3 1.83(2) 110
C2 C2 1.99(4) 118
C2 C1 1.992(13) 110
C3 C3 1.57(3) 110
C3 C1 1.78(2) 118
C3 C2 1.83(2) 110
O11 O14 0.6(4) .
O11 O13 0.8(3) .
O13 O14 1.5(3) .

loop_
_platon_squeeze_void_nr
_platon_squeeze_void_average_x
_platon_squeeze_void_average_y
_platon_squeeze_void_average_z
_platon_squeeze_void_volume
_platon_squeeze_void_count_electrons
_platon_squeeze_void_content
1 0.000 0.000 0.000 324 103 ' '
2 0.500 0.000 0.000 877 192 ' '
3 0.000 0.000 0.500 877 192 ' '
4 0.500 0.000 0.500 324 103 ' '
5 0.000 0.500 0.000 877 192 ' '
6 0.500 0.500 0.500 877 192 ' '
7 0.500 0.500 0.000 324 103 ' '
8 0.000 0.500 0.500 324 103 ' '
